data_4001376
loop_
_publ_author_name
'Wang, Xin-Yi'
'Sevov, Slavi C.'

_publ_section_title
;
 A Manganese Carboxylate with Geometrically Frustrated Magnetic Layers of
 Novel Topology
;
_journal_issue 15
_journal_name_full 'Chemistry of Materials'
_journal_page_first 3763
_journal_paper_doi 10.1021/cm070713h
_journal_volume 19
_journal_year 2007
_chemical_formula_moiety Mn2C8H10O12
_chemical_formula_sum 'C8 H10 Mn2 O12'
_chemical_formula_weight 408.04
_chemical_name_common Mn2C8H10O12
_chemical_name_systematic
; 
 ? 
;
_space_group_IT_number 14
_symmetry_cell_setting monoclinic
_symmetry_space_group_name_Hall '-P 2ybc'
_symmetry_space_group_name_H-M 'P 1 21/c 1'
_atom_sites_solution_hydrogens geom
_atom_sites_solution_primary direct
_atom_sites_solution_secondary difmap
_audit_creation_method SHELXL-97
_cell_angle_alpha 90.00
_cell_angle_beta 102.570(2)
_cell_angle_gamma 90.00
_cell_formula_units_Z 4
_cell_length_a 14.8704(3)
_cell_length_b 7.6902(2)
_cell_length_c 10.6506(3)
_cell_measurement_temperature 293(2)
_cell_volume 1188.77(5)
_computing_cell_refinement CAD4_(Enraf-Nonius,_1977
_computing_data_collection CAD4_(Enraf-Nonius,_1977
_computing_data_reduction SDS_Package_(Enraf-Nonius,_1985
_computing_molecular_graphics 'SHELXTL (Siemens, 1994)'
_computing_publication_material 'SHELXTL (Siemens, 1994)'
_computing_structure_refinement 'SHELXL-97 (Sheldrick, 1997)'
_computing_structure_solution 'SHELXS-97 (Sheldrick, 1990)'
_diffrn_ambient_temperature 293(2)
_diffrn_measured_fraction_theta_full 0.996
_diffrn_measured_fraction_theta_max 0.996
_diffrn_measurement_device_type Enraf_Nonius_CAD4
_diffrn_measurement_method omega-2theta
_diffrn_radiation_monochromator graphite
_diffrn_radiation_source 'fine-focus sealed tube'
_diffrn_radiation_type MoK\a
_diffrn_radiation_wavelength 0.71073
_diffrn_reflns_av_R_equivalents 0.1167
_diffrn_reflns_av_sigmaI/netI 0.0333
_diffrn_reflns_limit_h_max 17
_diffrn_reflns_limit_h_min 0
_diffrn_reflns_limit_k_max 0
_diffrn_reflns_limit_k_min -9
_diffrn_reflns_limit_l_max 12
_diffrn_reflns_limit_l_min -12
_diffrn_reflns_number 2173
_diffrn_reflns_theta_full 24.96
_diffrn_reflns_theta_max 24.96
_diffrn_reflns_theta_min 3.00
_diffrn_standards_number 3
_exptl_absorpt_coefficient_mu 2.197
_exptl_absorpt_correction_T_max 0.896
_exptl_absorpt_correction_T_min 0.612
_exptl_absorpt_correction_type empirical
_exptl_absorpt_process_details 'average of 3 psi-scan reflections'
_exptl_crystal_colour colorless
_exptl_crystal_density_diffrn 2.280
_exptl_crystal_density_method 'not measured'
_exptl_crystal_description plate
_exptl_crystal_F_000 816
_exptl_crystal_size_max 0.24
_exptl_crystal_size_mid 0.19
_exptl_crystal_size_min 0.05
_refine_diff_density_max 1.639
_refine_diff_density_min -1.260
_refine_diff_density_rms 0.198
_refine_ls_extinction_coef 0.0053(18)
_refine_ls_extinction_expression Fc^*^=kFc[1+0.001xFc^2^\l^3^/sin(2\q)]^-1/4^
_refine_ls_extinction_method SHELXL
_refine_ls_goodness_of_fit_ref 1.142
_refine_ls_hydrogen_treatment mixed
_refine_ls_matrix_type full
_refine_ls_number_parameters 224
_refine_ls_number_reflns 2086
_refine_ls_number_restraints 9
_refine_ls_restrained_S_all 1.141
_refine_ls_R_factor_all 0.0602
_refine_ls_R_factor_gt 0.0555
_refine_ls_shift/su_max 0.001
_refine_ls_shift/su_mean 0.000
_refine_ls_structure_factor_coef Fsqd
_refine_ls_weighting_details 'calc w=1/[\s^2^(Fo^2^)+(0.1073P)^2^+0.0000P] where P=(Fo^2^+2Fc^2^)/3'
_refine_ls_weighting_scheme calc
_refine_ls_wR_factor_gt 0.1366
_refine_ls_wR_factor_ref 0.1418
_reflns_number_gt 1871
_reflns_number_total 2086
_reflns_threshold_expression >2sigma(I)
_cod_data_source_file cm070713hsi20070314_025103.cif
_cod_data_source_block MnTHFTC_Mn2C8H10O12
_cod_depositor_comments
;
The following automatic conversions were performed:

'_symmetry_cell_setting' value 'Monoclinic' changed to 'monoclinic'
according to /home/saulius/struct/CIF-dictionaries/cif_core.dic
dictionary named 'cif_core.dic' version 2.4.1 from 2010-06-29.

Automatic conversion script
Id: cif_fix_values 1715 2011-07-08 13:25:40Z adriana 
;
_cod_original_sg_symbol_H-M P2(1)/c
_cod_database_code 4001376

loop_
_symmetry_equiv_pos_as_xyz
'x, y, z'
'-x, y+1/2, -z+1/2'
'-x, -y, -z'
'x, -y-1/2, z-1/2'

loop_
_atom_site_label
_atom_site_type_symbol
_atom_site_fract_x
_atom_site_fract_y
_atom_site_fract_z
_atom_site_U_iso_or_equiv
_atom_site_adp_type
_atom_site_occupancy
_atom_site_symmetry_multiplicity
_atom_site_calc_flag
_atom_site_refinement_flags
Mn1 Mn 0.38692(4) -0.92833(7) 0.66864(5) 0.0188(3) Uani 1 1 d .
Mn2 Mn 0.12559(4) -0.09869(7) 0.36997(6) 0.0184(3) Uani 1 1 d .
O1 O 0.14922(17) -0.3933(3) 0.3679(2) 0.0170(6) Uani 1 1 d .
O2 O 0.08323(18) -0.4211(3) 0.6674(3) 0.0233(6) Uani 1 1 d .
O3 O 0.12253(18) -0.1948(4) 0.5604(2) 0.0221(6) Uani 1 1 d .
O4 O 0.13549(17) -0.8241(4) 0.3947(3) 0.0265(6) Uani 1 1 d .
O5 O 0.24967(18) -0.9028(3) 0.5534(3) 0.0237(6) Uani 1 1 d .
O6 O 0.41719(16) -0.6998(4) 0.5612(3) 0.0249(6) Uani 1 1 d .
O7 O 0.37405(18) -0.7003(4) 0.3487(3) 0.0291(7) Uani 1 1 d .
O8 O 0.35203(16) -0.3304(3) 0.2499(2) 0.0216(6) Uani 1 1 d .
O9 O 0.26026(17) -0.1454(3) 0.3200(3) 0.0225(6) Uani 1 1 d .
O10 O -0.0290(2) -0.1060(5) 0.3517(3) 0.0352(8) Uani 1 1 d D
O11 O 0.4188(2) -1.1066(4) 0.5221(3) 0.0325(7) Uani 1 1 d D
O12 O 0.53140(19) -0.9437(4) 0.7519(3) 0.0311(7) Uani 1 1 d D
C1 C 0.1308(2) -0.4836(5) 0.4785(3) 0.0147(7) Uani 1 1 d .
H1A H 0.0765 -0.5578 0.4504 0.018 Uiso 1 1 calc R
C2 C 0.2147(2) -0.6002(4) 0.5306(4) 0.0160(7) Uani 1 1 d .
H2A H 0.2329 -0.5912 0.6245 0.019 Uiso 1 1 calc R
C3 C 0.2902(2) -0.5198(5) 0.4675(3) 0.0172(7) Uani 1 1 d .
H3A H 0.3184 -0.4218 0.5205 0.021 Uiso 1 1 calc R
C4 C 0.2345(2) -0.4486(5) 0.3412(3) 0.0162(7) Uani 1 1 d .
H4A H 0.2241 -0.5396 0.2752 0.019 Uiso 1 1 calc R
C5 C 0.1108(2) -0.3541(5) 0.5764(3) 0.0167(7) Uani 1 1 d .
C6 C 0.1981(2) -0.7882(5) 0.4904(3) 0.0185(8) Uani 1 1 d .
C7 C 0.3663(2) -0.6498(5) 0.4561(4) 0.0192(8) Uani 1 1 d .
C8 C 0.2844(2) -0.2953(5) 0.2978(3) 0.0162(7) Uani 1 1 d .
H10A H -0.052(4) -0.140(8) 0.265(3) 0.08(2) Uiso 1 1 d D
H11A H 0.375(4) -1.123(18) 0.444(6) 0.24(7) Uiso 1 1 d D
H11B H 0.474(2) -1.159(6) 0.512(5) 0.041(13) Uiso 1 1 d D
H10B H -0.067(3) -0.013(6) 0.367(5) 0.061(18) Uiso 1 1 d D
H12B H 0.576(3) -0.855(5) 0.761(5) 0.045(14) Uiso 1 1 d D
H12A H 0.557(3) -1.033(5) 0.811(5) 0.053(16) Uiso 1 1 d D

loop_
_atom_site_aniso_label
_atom_site_aniso_U_11
_atom_site_aniso_U_22
_atom_site_aniso_U_33
_atom_site_aniso_U_23
_atom_site_aniso_U_13
_atom_site_aniso_U_12
Mn1 0.0221(4) 0.0111(4) 0.0246(4) 0.0031(2) 0.0082(3) -0.0005(2)
Mn2 0.0256(4) 0.0081(4) 0.0242(4) 0.0007(2) 0.0114(3) 0.0026(2)
O1 0.0192(12) 0.0120(13) 0.0217(13) 0.0037(10) 0.0090(10) 0.0025(10)
O2 0.0288(14) 0.0213(16) 0.0233(14) 0.0018(11) 0.0132(11) -0.0014(11)
O3 0.0335(14) 0.0099(14) 0.0249(13) -0.0015(11) 0.0107(11) 0.0007(10)
O4 0.0308(14) 0.0117(14) 0.0346(15) -0.0045(11) 0.0020(12) 0.0020(11)
O5 0.0255(13) 0.0088(13) 0.0374(16) 0.0041(11) 0.0085(12) 0.0012(10)
O6 0.0229(13) 0.0164(14) 0.0345(15) 0.0086(12) 0.0042(11) 0.0000(10)
O7 0.0405(16) 0.0177(15) 0.0333(16) 0.0050(12) 0.0172(13) 0.0115(12)
O8 0.0243(13) 0.0106(13) 0.0338(14) -0.0021(11) 0.0150(11) -0.0020(10)
O9 0.0252(13) 0.0073(13) 0.0374(15) -0.0013(11) 0.0122(11) 0.0015(10)
O10 0.0301(15) 0.045(2) 0.0318(17) 0.0034(14) 0.0109(13) 0.0077(14)
O11 0.0334(16) 0.0314(18) 0.0346(17) -0.0104(13) 0.0115(13) -0.0013(13)
O12 0.0272(14) 0.0172(15) 0.0445(18) 0.0076(13) -0.0018(13) -0.0035(12)
C1 0.0182(16) 0.0080(17) 0.0190(17) 0.0012(13) 0.0063(13) -0.0018(13)
C2 0.0212(17) 0.0072(18) 0.0213(18) -0.0006(13) 0.0086(14) -0.0008(13)
C3 0.0215(16) 0.0086(18) 0.0236(18) -0.0010(14) 0.0096(14) -0.0007(14)
C4 0.0165(16) 0.0090(17) 0.0243(18) -0.0017(14) 0.0070(14) -0.0003(13)
C5 0.0155(15) 0.0149(19) 0.0199(17) 0.0010(14) 0.0041(13) 0.0011(14)
C6 0.0232(17) 0.0103(18) 0.0256(18) 0.0010(15) 0.0132(14) 0.0011(14)
C7 0.0186(16) 0.0075(18) 0.033(2) 0.0057(15) 0.0084(15) -0.0009(14)
C8 0.0205(16) 0.0100(17) 0.0189(16) 0.0005(14) 0.0061(13) 0.0007(14)

loop_
_atom_type_symbol
_atom_type_description
_atom_type_scat_dispersion_real
_atom_type_scat_dispersion_imag
_atom_type_scat_source
C C 0.0033 0.0016 'International Tables Vol C Tables 4.2.6.8 and 6.1.1.4'
H H 0.0000 0.0000 'International Tables Vol C Tables 4.2.6.8 and 6.1.1.4'
O O 0.0106 0.0060 'International Tables Vol C Tables 4.2.6.8 and 6.1.1.4'
Mn Mn 0.3368 0.7283 'International Tables Vol C Tables 4.2.6.8 and 6.1.1.4'

loop_
_geom_angle_atom_site_label_1
_geom_angle_atom_site_label_2
_geom_angle_atom_site_label_3
_geom_angle
_geom_angle_site_symmetry_1
_geom_angle_site_symmetry_3
O12 Mn1 O5 169.65(12) . .
O12 Mn1 O8 95.36(10) . 4_546
O5 Mn1 O8 91.51(9) . 4_546
O12 Mn1 O6 87.65(10) . .
O5 Mn1 O6 84.62(9) . .
O8 Mn1 O6 172.47(10) 4_546 .
O12 Mn1 O7 86.21(12) . 4_546
O5 Mn1 O7 101.80(10) . 4_546
O8 Mn1 O7 87.86(11) 4_546 4_546
O6 Mn1 O7 99.25(11) . 4_546
O12 Mn1 O11 84.71(12) . .
O5 Mn1 O11 88.63(11) . .
O8 Mn1 O11 81.78(11) 4_546 .
O6 Mn1 O11 91.65(11) . .
O7 Mn1 O11 165.51(12) 4_546 .
O2 Mn2 O4 92.97(10) 4 1_565
O2 Mn2 O3 156.26(10) 4 .
O4 Mn2 O3 103.74(11) 1_565 .
O2 Mn2 O9 81.42(10) 4 .
O4 Mn2 O9 98.56(10) 1_565 .
O3 Mn2 O9 111.98(10) . .
O2 Mn2 O10 80.96(11) 4 .
O4 Mn2 O10 94.40(11) 1_565 .
O3 Mn2 O10 81.06(11) . .
O9 Mn2 O10 158.59(11) . .
O2 Mn2 O1 94.21(10) 4 .
O4 Mn2 O1 166.99(10) 1_565 .
O3 Mn2 O1 72.94(10) . .
O9 Mn2 O1 71.86(9) . .
O10 Mn2 O1 97.43(11) . .
C4 O1 C1 110.8(2) . .
C4 O1 Mn2 116.21(19) . .
C1 O1 Mn2 114.2(2) . .
C5 O2 Mn2 133.6(2) . 4_556
C5 O3 Mn2 119.4(2) . .
C6 O4 Mn2 109.8(2) . 1_545
C6 O5 Mn1 139.4(2) . .
C7 O6 Mn1 123.5(2) . .
C7 O7 Mn1 135.0(3) . 4_545
C8 O8 Mn1 129.3(2) . 4_545
C8 O9 Mn2 120.6(2) . .
O1 C1 C5 110.2(3) . .
O1 C1 C2 106.9(3) . .
C5 C1 C2 113.5(3) . .
C6 C2 C1 112.6(3) . .
C6 C2 C3 110.3(3) . .
C1 C2 C3 102.6(3) . .
C4 C3 C7 115.7(3) . .
C4 C3 C2 102.7(3) . .
C7 C3 C2 112.9(3) . .
O1 C4 C8 110.1(3) . .
O1 C4 C3 105.5(3) . .
C8 C4 C3 110.0(3) . .
O2 C5 O3 126.1(3) . .
O2 C5 C1 114.2(3) . .
O3 C5 C1 119.7(3) . .
O4 C6 O5 122.5(3) . .
O4 C6 C2 119.2(3) . .
O5 C6 C2 118.3(3) . .
O7 C7 O6 124.4(3) . .
O7 C7 C3 119.7(3) . .
O6 C7 C3 115.9(3) . .
O9 C8 O8 124.6(3) . .
O9 C8 C4 118.8(3) . .
O8 C8 C4 116.4(3) . .

loop_
_geom_bond_atom_site_label_1
_geom_bond_atom_site_label_2
_geom_bond_distance
_geom_bond_site_symmetry_2
Mn1 O12 2.142(3) .
Mn1 O5 2.150(3) .
Mn1 O8 2.158(3) 4_546
Mn1 O6 2.197(3) .
Mn1 O7 2.202(3) 4_546
Mn1 O11 2.205(3) .
Mn2 O2 2.117(3) 4
Mn2 O4 2.129(3) 1_565
Mn2 O3 2.168(3) .
Mn2 O9 2.210(2) .
Mn2 O10 2.266(3) .
Mn2 O1 2.294(3) .
O1 C4 1.425(4) .
O1 C1 1.444(4) .
O2 C5 1.244(5) .
O2 Mn2 2.117(3) 4_556
O3 C5 1.254(5) .
O4 C6 1.253(5) .
O4 Mn2 2.129(3) 1_545
O5 C6 1.261(4) .
O6 C7 1.266(4) .
O7 C7 1.238(5) .
O7 Mn1 2.202(3) 4_545
O8 C8 1.252(4) .
O8 Mn1 2.158(3) 4_545
O9 C8 1.245(4) .
C1 C5 1.517(5) .
C1 C2 1.539(5) .
C2 C6 1.512(5) .
C2 C3 1.556(5) .
C3 C4 1.520(5) .
C3 C7 1.534(5) .
C4 C8 1.517(5) .
